data_4101426
loop_
_publ_author_name
'Wheaton, Craig A'
'Eisler, Dana J'
'Jennings, Michael C'
'Puddephatt, Richard J'

_publ_section_title
;
 Self-assembly of coordination polymers: evidence for dynamic exchange
 between oligomers in solution and the isolation of a homochiral
 decagold(I) oligomer.
;
_journal_issue 48
_journal_name_full 'Journal of the American Chemical Society'
_journal_page_first 15370
_journal_page_last 15371
_journal_paper_doi 10.1021/ja066450u
_journal_volume 128
_journal_year 2006
_chemical_formula_sum 'C66 H56 Au2 F6 N2 O7 P2'
_chemical_formula_weight 1559.00
_chemical_name_systematic
; 
 ? 
;
_space_group_IT_number 19
_symmetry_space_group_name_Hall 'P 2ac 2ab'
_symmetry_space_group_name_H-M 'P 21 21 21'
_atom_sites_solution_hydrogens geom
_atom_sites_solution_primary direct
_atom_sites_solution_secondary difmap
_audit_creation_method SHELXL-97
_cell_angle_alpha 90.00
_cell_angle_beta 90.00
_cell_angle_gamma 90.00
_cell_formula_units_Z 4
_cell_length_a 14.9319(3)
_cell_length_b 16.5595(3)
_cell_length_c 27.0293(5)
_cell_measurement_temperature 150(2)
_cell_volume 6683.4(2)
_computing_structure_refinement 'SHELXL-97 (Sheldrick, 1997)'
_computing_structure_solution 'SHELXS-97 (Sheldrick, 1990)'
_diffrn_ambient_temperature 150(2)
_diffrn_measured_fraction_theta_full 0.998
_diffrn_measured_fraction_theta_max 0.998
_diffrn_radiation_monochromator graphite
_diffrn_radiation_source 'fine-focus sealed tube'
_diffrn_radiation_type MoK\a
_diffrn_radiation_wavelength 0.71073
_diffrn_reflns_av_R_equivalents 0.0000
_diffrn_reflns_av_sigmaI/netI 0.0553
_diffrn_reflns_limit_h_max 17
_diffrn_reflns_limit_h_min -17
_diffrn_reflns_limit_k_max 19
_diffrn_reflns_limit_k_min -19
_diffrn_reflns_limit_l_max 32
_diffrn_reflns_limit_l_min -32
_diffrn_reflns_number 11779
_diffrn_reflns_theta_full 25.03
_diffrn_reflns_theta_max 25.03
_diffrn_reflns_theta_min 2.57
_exptl_absorpt_coefficient_mu 4.500
_exptl_absorpt_correction_T_max 0.6031
_exptl_absorpt_correction_T_min 0.2662
_exptl_absorpt_correction_type multi-scan
_exptl_crystal_density_diffrn 1.549
_exptl_crystal_density_method 'not measured'
_exptl_crystal_F_000 3056
_exptl_crystal_size_max 0.40
_exptl_crystal_size_mid 0.30
_exptl_crystal_size_min 0.13
_refine_diff_density_max 2.475
_refine_diff_density_min -2.150
_refine_diff_density_rms 0.184
_refine_ls_abs_structure_details 'Flack H D (1983), Acta Cryst. A39, 876-881'
_refine_ls_abs_structure_Flack 0.135(15)
_refine_ls_extinction_method none
_refine_ls_goodness_of_fit_ref 1.029
_refine_ls_hydrogen_treatment mixed
_refine_ls_matrix_type full
_refine_ls_number_parameters 820
_refine_ls_number_reflns 11779
_refine_ls_number_restraints 1586
_refine_ls_restrained_S_all 1.010
_refine_ls_R_factor_all 0.0922
_refine_ls_R_factor_gt 0.0719
_refine_ls_shift/su_max 1.095
_refine_ls_shift/su_mean 0.018
_refine_ls_structure_factor_coef Fsqd
_refine_ls_weighting_details 'calc w=1/[\s^2^(Fo^2^)+(0.0990P)^2^+76.5301P] where P=(Fo^2^+2Fc^2^)/3'
_refine_ls_weighting_scheme calc
_refine_ls_wR_factor_gt 0.1748
_refine_ls_wR_factor_ref 0.1867
_reflns_number_gt 9558
_reflns_number_total 11779
_reflns_threshold_expression >2sigma(I)
_cod_data_source_file ja066450usi20060907_102545.cif
_cod_data_source_block 2b
_cod_original_sg_symbol_H-M P2(1)2(1)2(1)
_cod_database_code 4101426

loop_
_symmetry_equiv_pos_as_xyz
'x, y, z'
'-x+1/2, -y, z+1/2'
'-x, y+1/2, -z+1/2'
'x+1/2, -y+1/2, -z'

loop_
_atom_site_label
_atom_site_type_symbol
_atom_site_fract_x
_atom_site_fract_y
_atom_site_fract_z
_atom_site_U_iso_or_equiv
_atom_site_adp_type
_atom_site_occupancy
_atom_site_symmetry_multiplicity
_atom_site_calc_flag
_atom_site_refinement_flags
_atom_site_disorder_assembly
_atom_site_disorder_group
Au1 Au -0.58508(3) 1.16503(4) -0.495078(19) 0.04322(17) Uani 1 1 d U . .
P1 P -0.5337(2) 1.1775(2) -0.57244(12) 0.0355(8) Uani 1 1 d U B .
C1 C -0.3571(8) 1.1267(8) -0.5488(5) 0.029(2) Uani 1 1 d U B .
Au2 Au -0.45413(4) 0.94430(4) -0.57612(2) 0.04968(19) Uani 1 1 d U . .
P2 P -0.4005(2) 0.9570(2) -0.49880(14) 0.0403(8) Uani 1 1 d U A .
C2 C -0.4199(9) 1.1480(9) -0.5853(4) 0.037(3) Uani 1 1 d U . .
C3 C -0.3944(9) 1.1450(9) -0.6358(5) 0.038(3) Uani 1 1 d U B .
H3 H -0.4369 1.1583 -0.6607 0.046 Uiso 1 1 calc R . .
C4 C -0.3111(9) 1.1237(9) -0.6491(5) 0.039(3) Uani 1 1 d U . .
H4 H -0.2963 1.1224 -0.6832 0.046 Uiso 1 1 calc R B .
C5 C -0.2463(9) 1.1038(10) -0.6151(5) 0.042(3) Uani 1 1 d U B .
C6 C -0.1567(10) 1.0803(10) -0.6263(6) 0.050(4) Uani 1 1 d U . .
H6 H -0.1411 1.0729 -0.6601 0.060 Uiso 1 1 calc R B .
C7 C -0.0923(11) 1.0677(11) -0.5917(6) 0.058(4) Uani 1 1 d U B .
H7 H -0.0337 1.0520 -0.6013 0.069 Uiso 1 1 calc R . .
C8 C -0.1133(9) 1.0782(10) -0.5417(7) 0.051(4) Uani 1 1 d U . .
H8 H -0.0680 1.0726 -0.5172 0.061 Uiso 1 1 calc R B .
C9 C -0.2005(9) 1.0967(10) -0.5278(6) 0.047(3) Uani 1 1 d U B .
H9 H -0.2142 1.1014 -0.4936 0.056 Uiso 1 1 calc R . .
C10 C -0.2698(8) 1.1089(8) -0.5630(5) 0.033(3) Uani 1 1 d U . .
C11 C -0.3787(8) 1.1241(9) -0.4938(5) 0.035(2) Uani 1 1 d U . .
C12 C -0.4000(8) 1.0562(9) -0.4700(4) 0.036(2) Uani 1 1 d U A .
C13 C -0.4158(9) 1.0559(10) -0.4172(4) 0.041(3) Uani 1 1 d U . .
H13 H -0.4290 1.0073 -0.4001 0.049 Uiso 1 1 calc R B .
C14 C -0.4110(12) 1.1310(11) -0.3920(5) 0.052(3) Uani 1 1 d U B .
H14 H -0.4236 1.1328 -0.3576 0.062 Uiso 1 1 calc R . .
C15 C -0.3888(9) 1.2004(10) -0.4158(5) 0.043(3) Uani 1 1 d U . .
C16 C -0.3825(11) 1.2753(12) -0.3893(6) 0.057(4) Uani 1 1 d U B .
H16 H -0.3962 1.2770 -0.3550 0.069 Uiso 1 1 calc R . .
C17 C -0.3572(10) 1.3436(11) -0.4130(6) 0.055(3) Uani 1 1 d U . .
H17 H -0.3528 1.3923 -0.3946 0.067 Uiso 1 1 calc R B .
C18 C -0.3368(10) 1.3451(11) -0.4644(6) 0.053(3) Uani 1 1 d U B .
H18 H -0.3186 1.3937 -0.4802 0.064 Uiso 1 1 calc R . .
C19 C -0.3442(8) 1.2744(9) -0.4904(6) 0.041(3) Uani 1 1 d U . .
H19 H -0.3306 1.2746 -0.5247 0.050 Uiso 1 1 calc R B .
C20 C -0.3719(8) 1.2002(9) -0.4677(5) 0.036(2) Uani 1 1 d U B .
C21 C -0.5454(6) 1.2816(5) -0.5916(3) 0.040(2) Uani 1 1 d GU . .
C22 C -0.4745(5) 1.3315(6) -0.6050(4) 0.056(4) Uani 1 1 d GU B .
H22 H -0.4148 1.3116 -0.6038 0.068 Uiso 1 1 calc R . .
C23 C -0.4908(6) 1.4104(6) -0.6199(5) 0.073(5) Uani 1 1 d GU B .
H23 H -0.4423 1.4445 -0.6290 0.087 Uiso 1 1 calc R . .
C24 C -0.5781(7) 1.4395(5) -0.6216(4) 0.066(4) Uani 1 1 d GU B .
H24 H -0.5892 1.4935 -0.6318 0.079 Uiso 1 1 calc R . .
C25 C -0.6490(5) 1.3897(6) -0.6082(4) 0.053(4) Uani 1 1 d GU B .
H25 H -0.7086 1.4096 -0.6094 0.063 Uiso 1 1 calc R . .
C26 C -0.6326(5) 1.3107(6) -0.5933(4) 0.045(3) Uani 1 1 d GU B .
H26 H -0.6811 1.2767 -0.5842 0.054 Uiso 1 1 calc R . .
C31 C -0.6064(6) 1.1227(6) -0.6150(3) 0.038(3) Uani 1 1 d GU . .
C32 C -0.6500(6) 1.0538(6) -0.5981(3) 0.047(3) Uani 1 1 d GU B .
H32 H -0.6414 1.0360 -0.5651 0.056 Uiso 1 1 calc R . .
C33 C -0.7063(7) 1.0111(6) -0.6296(4) 0.061(4) Uani 1 1 d GU B .
H33 H -0.7361 0.9640 -0.6181 0.074 Uiso 1 1 calc R . .
C34 C -0.7190(7) 1.0372(7) -0.6780(4) 0.060(4) Uani 1 1 d GU B .
H34 H -0.7574 1.0080 -0.6996 0.072 Uiso 1 1 calc R . .
C35 C -0.6753(7) 1.1061(7) -0.6949(3) 0.055(4) Uani 1 1 d GU B .
H35 H -0.6840 1.1239 -0.7280 0.066 Uiso 1 1 calc R . .
C36 C -0.6191(6) 1.1488(5) -0.6634(3) 0.045(3) Uani 1 1 d GU B .
H36 H -0.5892 1.1959 -0.6749 0.054 Uiso 1 1 calc R . .
C41 C -0.4726(5) 0.8954(6) -0.4583(4) 0.047(3) Uani 1 1 d GU . .
C42 C -0.4419(5) 0.8335(7) -0.4280(4) 0.060(4) Uani 1 1 d GU A .
H42 H -0.3806 0.8182 -0.4288 0.072 Uiso 1 1 calc R . .
C43 C -0.5010(8) 0.7939(7) -0.3965(4) 0.080(5) Uani 1 1 d GU A .
H43 H -0.4801 0.7515 -0.3758 0.096 Uiso 1 1 calc R . .
C44 C -0.5907(7) 0.8162(8) -0.3953(4) 0.075(5) Uani 1 1 d GU A .
H44 H -0.6311 0.7891 -0.3738 0.090 Uiso 1 1 calc R . .
C45 C -0.6214(5) 0.8781(8) -0.4256(5) 0.072(5) Uani 1 1 d GU A .
H45 H -0.6827 0.8934 -0.4248 0.086 Uiso 1 1 calc R . .
C46 C -0.5623(6) 0.9177(6) -0.4571(4) 0.054(4) Uani 1 1 d GU A .
H46 H -0.5833 0.9601 -0.4778 0.065 Uiso 1 1 calc R . .
C51 C -0.2884(5) 0.9176(6) -0.4934(3) 0.039(3) Uani 1 1 d GU . .
C52 C -0.2467(6) 0.9156(7) -0.4475(3) 0.056(4) Uani 1 1 d GU A .
H52 H -0.2756 0.9381 -0.4194 0.067 Uiso 1 1 calc R . .
C53 C -0.1625(6) 0.8805(7) -0.4427(3) 0.067(5) Uani 1 1 d GU A .
H53 H -0.1340 0.8791 -0.4113 0.080 Uiso 1 1 calc R . .
C54 C -0.1202(5) 0.8475(7) -0.4837(4) 0.063(4) Uani 1 1 d GU A .
H54 H -0.0627 0.8236 -0.4804 0.075 Uiso 1 1 calc R . .
C55 C -0.1619(7) 0.8496(7) -0.5297(3) 0.065(4) Uani 1 1 d GU A .
H55 H -0.1330 0.8271 -0.5578 0.078 Uiso 1 1 calc R . .
C56 C -0.2461(6) 0.8847(7) -0.5345(3) 0.053(4) Uani 1 1 d GU A .
H56 H -0.2746 0.8861 -0.5659 0.064 Uiso 1 1 calc R . .
N61A N -0.495(2) 0.9202(18) -0.6497(9) 0.034(6) Uani 0.50 1 d PDU A 1
C62A C -0.486(3) 0.971(3) -0.6876(10) 0.042(6) Uani 0.50 1 d PDU A 1
H62A H -0.4453 1.0148 -0.6844 0.050 Uiso 0.50 1 calc PR A 1
C63A C -0.532(2) 0.961(2) -0.7308(9) 0.037(6) Uani 0.50 1 d PDU A 1
H63A H -0.5201 0.9963 -0.7578 0.044 Uiso 0.50 1 calc PR A 1
C64A C -0.596(2) 0.9002(19) -0.7362(10) 0.037(5) Uani 0.50 1 d PDU A 1
C65A C -0.605(2) 0.8437(19) -0.7001(12) 0.043(6) Uani 0.50 1 d PDU A 1
H65A H -0.6392 0.7960 -0.7039 0.051 Uiso 0.50 1 calc PR A 1
C66A C -0.556(2) 0.863(2) -0.6555(10) 0.039(6) Uani 0.50 1 d PDU A 1
H66A H -0.5699 0.8312 -0.6272 0.047 Uiso 0.50 1 calc PR A 1
C67A C -0.6533(19) 0.8921(18) -0.7802(8) 0.030(5) Uani 0.50 1 d PDU . 1
H67A H -0.6429 0.9324 -0.8045 0.036 Uiso 0.50 1 calc PR . 1
N61B N -0.520(2) 0.913(2) -0.6375(9) 0.043(7) Uani 0.50 1 d PDU A 2
C62B C -0.507(3) 0.951(2) -0.6804(12) 0.045(7) Uani 0.50 1 d PDU A 2
H62B H -0.4652 0.9940 -0.6823 0.054 Uiso 0.50 1 calc PR A 2
C63B C -0.553(2) 0.928(2) -0.7218(11) 0.048(6) Uani 0.50 1 d PDU A 2
H63B H -0.5446 0.9575 -0.7515 0.058 Uiso 0.50 1 calc PR A 2
C64B C -0.612(2) 0.862(2) -0.7221(11) 0.049(7) Uani 0.50 1 d PDU A 2
C65B C -0.620(3) 0.817(2) -0.6804(12) 0.053(6) Uani 0.50 1 d PDU A 2
H65B H -0.6585 0.7716 -0.6783 0.063 Uiso 0.50 1 calc PR A 2
C66B C -0.566(3) 0.845(2) -0.6397(12) 0.050(7) Uani 0.50 1 d PDU A 2
H66B H -0.5637 0.8108 -0.6115 0.060 Uiso 0.50 1 calc PR A 2
C67B C -0.6707(18) 0.8396(17) -0.7630(10) 0.036(5) Uani 0.50 1 d PDU . 2
H67B H -0.6891 0.7849 -0.7660 0.043 Uiso 0.50 1 calc PR . 2
N71A N -0.6360(17) 1.1657(17) -0.4238(8) 0.031(7) Uiso 0.50 1 d PDU B 1
C72A C -0.630(2) 1.2180(19) -0.3918(8) 0.034(5) Uani 0.50 1 d PDU B 1
H72A H -0.5965 1.2645 -0.4006 0.041 Uiso 0.50 1 calc PR B 1
C73A C -0.667(2) 1.218(2) -0.3440(10) 0.039(6) Uani 0.50 1 d PDU B 1
H73A H -0.6502 1.2567 -0.3195 0.047 Uiso 0.50 1 calc PR B 1
C74A C -0.7286(19) 1.159(2) -0.3357(9) 0.032(6) Uiso 0.50 1 d PDU B 1
C75A C -0.742(2) 1.100(2) -0.3719(10) 0.037(7) Uiso 0.50 1 d PDU B 1
H75A H -0.7826 1.0567 -0.3668 0.044 Uiso 0.50 1 calc PR B 1
C76A C -0.6949(19) 1.109(2) -0.4159(9) 0.036(6) Uani 0.50 1 d PDU B 1
H76A H -0.7059 1.0712 -0.4416 0.043 Uiso 0.50 1 calc PR B 1
C77A C -0.7874(17) 1.1572(19) -0.2920(9) 0.029(5) Uani 0.50 1 d PDU . 1
H77A H -0.7787 1.2001 -0.2692 0.035 Uiso 0.50 1 calc PR . 1
N71B N -0.6493(17) 1.1460(15) -0.4266(8) 0.029(7) Uiso 0.50 1 d PDU B 2
C72B C -0.650(2) 1.195(2) -0.3923(10) 0.037(7) Uiso 0.50 1 d PDU B 2
H72B H -0.6159 1.2431 -0.3976 0.044 Uiso 0.50 1 calc PR B 2
C73B C -0.694(3) 1.1900(19) -0.3466(10) 0.042(6) Uani 0.50 1 d PDU B 2
H73B H -0.6889 1.2302 -0.3216 0.050 Uiso 0.50 1 calc PR B 2
C74B C -0.7459(19) 1.123(2) -0.3407(8) 0.030(5) Uani 0.50 1 d PDU B 2
C75B C -0.7466(17) 1.065(2) -0.3776(9) 0.038(6) Uani 0.50 1 d PDU B 2
H75B H -0.7795 1.0161 -0.3740 0.046 Uiso 0.50 1 calc PR B 2
C76B C -0.697(2) 1.0806(19) -0.4199(10) 0.039(7) Uiso 0.50 1 d PDU B 2
H76B H -0.6983 1.0416 -0.4457 0.047 Uiso 0.50 1 calc PR B 2
C77B C -0.8009(19) 1.107(2) -0.2960(10) 0.038(6) Uani 0.50 1 d PDU . 2
H77B H -0.8175 1.0523 -0.2904 0.046 Uiso 0.50 1 calc PR . 2
O101 O -0.204(2) 1.1743(10) 0.2436(7) 0.160(8) Uani 1 1 d DU . .
O102 O -0.3017(18) 1.145(2) 0.1887(12) 0.228(13) Uani 1 1 d DU . .
C103 C -0.2281(16) 1.1312(15) 0.2090(8) 0.103(6) Uani 1 1 d DU . .
C104 C -0.1822(13) 1.0610(13) 0.2034(5) 0.092(5) Uani 1 1 d DU . .
F105 F -0.160(2) 1.0226(12) 0.2452(6) 0.205(10) Uani 1 1 d DU . .
F106 F -0.1078(11) 1.0672(14) 0.1756(6) 0.168(7) Uani 1 1 d DU . .
F107 F -0.2241(17) 1.0057(12) 0.1760(7) 0.185(9) Uani 1 1 d DU . .
O201 O -0.3457(18) 0.5755(15) -0.6062(10) 0.202(12) Uani 1 1 d DU . .
O202 O -0.4034(16) 0.5824(11) -0.6812(6) 0.125(7) Uani 1 1 d DU . .
C203 C -0.3704(18) 0.6159(16) -0.6441(7) 0.121(7) Uani 1 1 d DU . .
C204 C -0.3904(11) 0.6918(14) -0.6289(6) 0.103(5) Uani 1 1 d DU . .
F205 F -0.3275(15) 0.7267(11) -0.6014(8) 0.174(8) Uani 1 1 d DU . .
F206 F -0.4087(13) 0.7424(13) -0.6671(7) 0.171(8) Uani 1 1 d DU . .
F207 F -0.4637(14) 0.7005(14) -0.6018(8) 0.205(10) Uani 1 1 d DU . .
C301 C 0.387(2) 0.946(3) -0.2791(11) 0.190(15) Uani 1 1 d DU . .
H30A H 0.3673 0.9985 -0.2663 0.286 Uiso 1 1 calc R . .
H30B H 0.3354 0.9147 -0.2899 0.286 Uiso 1 1 calc R . .
H30C H 0.4277 0.9548 -0.3073 0.286 Uiso 1 1 calc R . .
C302 C 0.4364(18) 0.9011(17) -0.2391(9) 0.110(8) Uani 1 1 d DU . .
C303 C 0.473(2) 0.8179(17) -0.2490(14) 0.143(11) Uani 1 1 d DU . .
H30D H 0.5033 0.7977 -0.2192 0.215 Uiso 1 1 calc R . .
H30E H 0.5165 0.8205 -0.2763 0.215 Uiso 1 1 calc R . .
H30F H 0.4243 0.7814 -0.2579 0.215 Uiso 1 1 calc R . .
O304 O 0.4408(13) 0.9389(15) -0.2010(6) 0.132(7) Uani 1 1 d U . .
C401 C -0.9044(13) 0.930(2) -0.5202(17) 0.217(17) Uani 1 1 d DU . .
H40A H -0.9177 0.9860 -0.5112 0.325 Uiso 1 1 calc R . .
H40B H -0.9343 0.8935 -0.4969 0.325 Uiso 1 1 calc R . .
H40C H -0.9260 0.9192 -0.5538 0.325 Uiso 1 1 calc R . .
C402 C -0.8054(12) 0.9164(15) -0.5181(11) 0.122(9) Uani 1 1 d DU . .
C403 C -0.767(2) 0.8362(16) -0.5333(11) 0.146(11) Uani 1 1 d DU . .
H40D H -0.7015 0.8406 -0.5356 0.219 Uiso 1 1 calc R . .
H40E H -0.7912 0.8206 -0.5656 0.219 Uiso 1 1 calc R . .
H40F H -0.7826 0.7952 -0.5087 0.219 Uiso 1 1 calc R . .
O404 O -0.7560(7) 0.9672(8) -0.5086(5) 0.072(4) Uani 1 1 d U . .
O10 O -0.4547(13) 1.138(2) -0.7510(6) 0.159(11) Uani 1 1 d DU . .
H10A H -0.40(2) 1.168(19) -0.762(16) 0.238 Uiso 1 1 d D . .
H10B H -0.44(3) 1.08(2) -0.759(13) 0.238 Uiso 1 1 d D . .

loop_
_atom_site_aniso_label
_atom_site_aniso_U_11
_atom_site_aniso_U_22
_atom_site_aniso_U_33
_atom_site_aniso_U_23
_atom_site_aniso_U_13
_atom_site_aniso_U_12
Au1 0.0309(3) 0.0708(4) 0.0280(3) 0.0055(3) 0.0051(2) 0.0105(3)
P1 0.0220(15) 0.060(2) 0.0250(15) 0.0014(16) 0.0032(13) -0.0016(15)
C1 0.022(5) 0.034(7) 0.031(5) -0.004(5) -0.002(4) -0.008(5)
Au2 0.0468(3) 0.0627(4) 0.0396(3) -0.0127(3) -0.0160(3) -0.0073(3)
P2 0.0253(16) 0.059(2) 0.0368(18) -0.0118(18) -0.0092(15) -0.0020(15)
C2 0.025(5) 0.060(8) 0.026(5) 0.006(6) -0.001(4) 0.005(5)
C3 0.032(6) 0.054(9) 0.029(5) -0.012(6) 0.005(5) 0.009(6)
C4 0.028(6) 0.059(9) 0.028(6) -0.008(6) 0.002(4) 0.000(6)
C5 0.032(6) 0.051(8) 0.044(6) -0.015(7) 0.002(5) -0.003(6)
C6 0.031(6) 0.065(10) 0.056(7) -0.014(8) 0.010(5) -0.001(6)
C7 0.029(6) 0.069(10) 0.074(8) -0.019(8) 0.007(5) -0.010(7)
C8 0.022(5) 0.062(10) 0.068(7) 0.006(8) -0.007(6) -0.004(6)
C9 0.027(6) 0.067(10) 0.046(7) -0.015(7) -0.005(5) 0.009(7)
C10 0.023(5) 0.042(7) 0.036(5) -0.012(6) 0.000(4) 0.004(5)
C11 0.019(5) 0.057(5) 0.029(5) -0.008(5) 0.000(5) -0.004(5)
C12 0.034(7) 0.055(5) 0.021(5) 0.006(4) -0.015(5) 0.014(5)
C13 0.037(6) 0.064(6) 0.021(5) 0.006(5) -0.008(5) 0.019(7)
C14 0.055(9) 0.080(7) 0.022(6) -0.011(5) 0.000(6) 0.018(8)
C15 0.027(6) 0.070(6) 0.033(6) -0.016(5) -0.004(5) 0.015(6)
C16 0.045(8) 0.086(8) 0.041(7) -0.026(6) 0.009(7) 0.005(8)
C17 0.039(8) 0.065(7) 0.063(7) -0.025(7) -0.012(7) 0.013(7)
C18 0.035(7) 0.065(8) 0.061(7) -0.018(7) -0.011(6) -0.008(7)
C19 0.024(6) 0.054(6) 0.046(7) -0.010(5) 0.005(6) 0.002(5)
C20 0.005(5) 0.066(6) 0.035(5) -0.014(5) -0.003(5) -0.007(5)
C21 0.034(6) 0.053(6) 0.032(6) -0.013(5) 0.009(6) 0.005(5)
C22 0.040(7) 0.046(6) 0.084(11) -0.030(7) 0.013(7) -0.008(6)
C23 0.065(8) 0.061(8) 0.093(13) -0.010(9) 0.031(10) -0.005(7)
C24 0.067(9) 0.055(8) 0.075(11) -0.017(8) 0.026(9) 0.003(6)
C25 0.053(8) 0.059(8) 0.047(8) 0.007(7) 0.009(7) 0.016(6)
C26 0.035(6) 0.061(7) 0.039(7) 0.002(6) -0.002(6) 0.007(6)
C31 0.030(6) 0.059(7) 0.025(5) 0.001(5) 0.002(5) 0.003(5)
C32 0.027(7) 0.062(8) 0.052(7) 0.006(6) 0.002(5) -0.003(6)
C33 0.036(8) 0.075(10) 0.073(9) -0.010(7) -0.002(7) -0.008(7)
C34 0.031(8) 0.079(11) 0.069(8) -0.020(8) -0.013(7) -0.006(7)
C35 0.039(8) 0.080(10) 0.047(8) -0.007(7) -0.016(6) 0.012(7)
C36 0.035(7) 0.068(10) 0.033(6) 0.002(6) -0.005(5) -0.002(6)
C41 0.029(5) 0.067(8) 0.044(6) 0.001(6) -0.009(5) 0.004(6)
C42 0.052(8) 0.047(8) 0.080(10) 0.001(7) -0.006(7) 0.005(6)
C43 0.056(8) 0.093(13) 0.091(13) 0.036(10) -0.005(9) 0.008(9)
C44 0.055(7) 0.092(13) 0.079(11) 0.029(9) -0.010(9) 0.001(9)
C45 0.038(7) 0.098(13) 0.080(12) 0.028(10) -0.001(8) 0.004(8)
C46 0.034(6) 0.075(10) 0.053(9) 0.001(7) -0.003(6) 0.006(6)
C51 0.031(5) 0.048(8) 0.039(6) -0.005(6) 0.001(4) -0.002(5)
C52 0.044(7) 0.059(10) 0.064(8) -0.026(8) -0.027(6) 0.017(7)
C53 0.034(7) 0.072(11) 0.095(10) -0.033(10) -0.024(7) 0.006(7)
C54 0.035(7) 0.061(10) 0.091(10) 0.011(9) 0.006(6) 0.005(7)
C55 0.043(8) 0.073(12) 0.077(8) 0.002(9) 0.018(7) 0.019(8)
C56 0.044(7) 0.057(10) 0.059(8) -0.021(8) -0.002(6) 0.008(7)
N61A 0.029(13) 0.039(12) 0.034(8) -0.004(9) -0.018(11) 0.013(9)
C62A 0.045(16) 0.048(16) 0.033(9) -0.010(10) -0.006(11) -0.012(11)
C63A 0.042(14) 0.038(14) 0.030(10) 0.006(10) -0.014(10) -0.008(10)
C64A 0.059(13) 0.024(12) 0.027(10) -0.002(9) -0.017(10) -0.004(10)
C65A 0.072(14) 0.026(13) 0.030(13) 0.000(9) -0.017(12) -0.010(11)
C66A 0.059(13) 0.045(14) 0.013(10) -0.004(9) 0.001(11) -0.008(10)
C67A 0.042(14) 0.027(14) 0.022(11) 0.003(10) -0.005(9) -0.007(11)
N61B 0.049(17) 0.047(12) 0.035(9) -0.013(10) -0.011(11) 0.001(11)
C62B 0.060(17) 0.029(14) 0.046(10) 0.000(10) -0.019(12) -0.001(11)
C63B 0.059(14) 0.043(14) 0.042(10) -0.007(10) -0.020(11) -0.005(10)
C64B 0.069(14) 0.043(15) 0.035(12) 0.002(10) -0.020(12) -0.009(11)
C65B 0.080(16) 0.043(15) 0.035(12) -0.005(10) -0.015(12) -0.005(11)
C66B 0.078(17) 0.043(14) 0.028(13) -0.002(11) -0.016(13) -0.008(11)
C67B 0.053(13) 0.014(12) 0.040(11) -0.011(11) -0.010(10) 0.003(11)
C72A 0.040(13) 0.035(12) 0.027(8) 0.009(9) 0.000(9) 0.002(10)
C73A 0.043(14) 0.043(14) 0.031(10) -0.011(11) 0.005(10) -0.023(11)
C76A 0.038(12) 0.042(13) 0.028(11) -0.004(10) 0.006(8) 0.006(11)
C77A 0.034(12) 0.015(12) 0.039(12) 0.004(11) 0.010(10) 0.012(11)
C73B 0.058(15) 0.040(13) 0.028(11) 0.004(10) 0.008(11) -0.003(10)
C74B 0.034(11) 0.030(11) 0.026(10) 0.018(8) -0.003(8) 0.015(9)
C75B 0.030(12) 0.037(13) 0.047(12) 0.002(10) 0.013(10) -0.003(11)
C77B 0.033(14) 0.034(16) 0.049(12) 0.018(12) 0.014(11) 0.023(13)
O101 0.31(3) 0.058(10) 0.114(14) -0.001(9) 0.048(14) 0.005(14)
O102 0.14(2) 0.28(3) 0.26(3) 0.07(2) -0.002(17) 0.08(2)
C103 0.121(15) 0.108(12) 0.078(13) 0.013(9) 0.026(11) 0.023(12)
C104 0.125(13) 0.099(12) 0.054(9) -0.023(9) -0.022(8) 0.003(10)
F105 0.36(3) 0.137(15) 0.114(11) 0.011(10) -0.063(13) 0.079(17)
F106 0.111(11) 0.25(2) 0.140(12) -0.109(13) 0.016(9) 0.025(11)
F107 0.25(2) 0.156(15) 0.145(14) -0.074(13) -0.012(14) -0.074(15)
O201 0.18(2) 0.185(17) 0.24(2) 0.070(18) -0.16(2) -0.022(17)
O202 0.180(19) 0.110(13) 0.084(10) 0.002(8) -0.029(11) -0.012(13)
C203 0.118(17) 0.133(12) 0.112(15) -0.038(10) -0.059(13) 0.025(13)
C204 0.080(12) 0.146(13) 0.082(12) -0.018(9) -0.002(9) 0.031(12)
F205 0.224(16) 0.111(12) 0.189(18) -0.063(12) -0.077(14) 0.010(13)
F206 0.110(13) 0.217(17) 0.186(15) 0.097(14) 0.013(10) 0.037(14)
F207 0.167(12) 0.23(2) 0.215(19) 0.103(15) 0.108(13) 0.125(14)
C301 0.15(3) 0.33(4) 0.093(15) 0.05(2) 0.019(17) 0.05(3)
C302 0.095(18) 0.163(19) 0.071(11) -0.010(11) 0.028(12) 0.001(15)
C303 0.12(2) 0.131(18) 0.18(3) -0.025(16) 0.06(2) -0.045(15)
O304 0.120(15) 0.198(18) 0.079(9) -0.027(11) 0.020(10) 0.024(15)
C401 0.033(9) 0.26(3) 0.35(4) 0.22(3) -0.046(17) -0.033(12)
C402 0.041(9) 0.121(13) 0.20(2) 0.101(14) -0.045(13) -0.022(8)
C403 0.16(2) 0.088(12) 0.19(3) 0.059(14) -0.12(2) -0.035(13)
O404 0.037(6) 0.095(9) 0.086(9) 0.034(8) -0.005(6) 0.006(5)
O10 0.083(12) 0.34(4) 0.055(9) 0.007(14) -0.013(9) -0.037(18)

loop_
_atom_type_symbol
_atom_type_description
_atom_type_scat_dispersion_real
_atom_type_scat_dispersion_imag
_atom_type_scat_source
C C 0.0033 0.0016 'International Tables Vol C Tables 4.2.6.8 and 6.1.1.4'
H H 0.0000 0.0000 'International Tables Vol C Tables 4.2.6.8 and 6.1.1.4'
N N 0.0061 0.0033 'International Tables Vol C Tables 4.2.6.8 and 6.1.1.4'
O O 0.0106 0.0060 'International Tables Vol C Tables 4.2.6.8 and 6.1.1.4'
F F 0.0171 0.0103 'International Tables Vol C Tables 4.2.6.8 and 6.1.1.4'
P P 0.1023 0.0942 'International Tables Vol C Tables 4.2.6.8 and 6.1.1.4'
Au Au -2.0133 8.8022 'International Tables Vol C Tables 4.2.6.8 and 6.1.1.4'

loop_
_geom_angle_atom_site_label_1
_geom_angle_atom_site_label_2
_geom_angle_atom_site_label_3
_geom_angle
_geom_angle_site_symmetry_1
N71A Au1 N71B 10.6(8) .
N71A Au1 P1 174.2(8) .
N71B Au1 P1 172.1(7) .
C2 P1 C21 107.1(6) .
C2 P1 C31 107.7(6) .
C21 P1 C31 103.7(5) .
C2 P1 Au1 118.6(4) .
C21 P1 Au1 108.9(3) .
C31 P1 Au1 109.9(3) .
C10 C1 C2 119.1(12) .
C10 C1 C11 117.5(11) .
C2 C1 C11 123.4(11) .
N61B Au2 N61A 13.8(12) .
N61B Au2 P2 166.5(9) .
N61A Au2 P2 173.4(9) .
C51 P2 C12 106.8(5) .
C51 P2 C41 107.1(5) .
C12 P2 C41 104.4(6) .
C51 P2 Au2 111.8(3) .
C12 P2 Au2 119.0(4) .
C41 P2 Au2 107.0(4) .
C1 C2 C3 119.1(12) .
C1 C2 P1 124.2(9) .
C3 C2 P1 116.7(10) .
C4 C3 C2 121.0(13) .
C4 C3 H3 119.5 .
C2 C3 H3 119.5 .
C3 C4 C5 122.6(13) .
C3 C4 H4 118.7 .
C5 C4 H4 118.7 .
C4 C5 C6 125.8(14) .
C4 C5 C10 117.6(12) .
C6 C5 C10 116.7(13) .
C7 C6 C5 124.0(15) .
C7 C6 H6 118.0 .
C5 C6 H6 118.0 .
C6 C7 C8 119.3(15) .
C6 C7 H7 120.4 .
C8 C7 H7 120.4 .
C9 C8 C7 119.9(15) .
C9 C8 H8 120.1 .
C7 C8 H8 120.1 .
C8 C9 C10 122.3(14) .
C8 C9 H9 118.9 .
C10 C9 H9 118.9 .
C1 C10 C9 121.9(12) .
C1 C10 C5 120.4(12) .
C9 C10 C5 117.7(12) .
C12 C11 C20 121.0(12) .
C12 C11 C1 123.1(12) .
C20 C11 C1 115.9(12) .
C11 C12 C13 121.3(14) .
C11 C12 P2 123.8(10) .
C13 C12 P2 114.7(11) .
C14 C13 C12 117.5(14) .
C14 C13 H13 121.3 .
C12 C13 H13 121.3 .
C15 C14 C13 121.8(12) .
C15 C14 H14 119.1 .
C13 C14 H14 119.1 .
C14 C15 C20 120.5(14) .
C14 C15 C16 120.8(13) .
C20 C15 C16 118.7(15) .
C17 C16 C15 120.3(15) .
C17 C16 H16 119.8 .
C15 C16 H16 119.8 .
C16 C17 C18 122.5(16) .
C16 C17 H17 118.8 .
C18 C17 H17 118.8 .
C19 C18 C17 118.0(17) .
C19 C18 H18 121.0 .
C17 C18 H18 121.0 .
C18 C19 C20 122.4(14) .
C18 C19 H19 118.8 .
C20 C19 H19 118.8 .
C15 C20 C19 118.0(13) .
C15 C20 C11 117.9(14) .
C19 C20 C11 123.9(12) .
C22 C21 C26 120.0 .
C22 C21 P1 124.5(5) .
C26 C21 P1 115.4(5) .
C23 C22 C21 120.0 .
C23 C22 H22 120.0 .
C21 C22 H22 120.0 .
C22 C23 C24 120.0 .
C22 C23 H23 120.0 .
C24 C23 H23 120.0 .
C25 C24 C23 120.0 .
C25 C24 H24 120.0 .
C23 C24 H24 120.0 .
C26 C25 C24 120.0 .
C26 C25 H25 120.0 .
C24 C25 H25 120.0 .
C25 C26 C21 120.0 .
C25 C26 H26 120.0 .
C21 C26 H26 120.0 .
C32 C31 C36 120.0 .
C32 C31 P1 118.7(5) .
C36 C31 P1 121.3(5) .
C33 C32 C31 120.0 .
C33 C32 H32 120.0 .
C31 C32 H32 120.0 .
C32 C33 C34 120.0 .
C32 C33 H33 120.0 .
C34 C33 H33 120.0 .
C35 C34 C33 120.0 .
C35 C34 H34 120.0 .
C33 C34 H34 120.0 .
C34 C35 C36 120.0 .
C34 C35 H35 120.0 .
C36 C35 H35 120.0 .
C35 C36 C31 120.0 .
C35 C36 H36 120.0 .
C31 C36 H36 120.0 .
C42 C41 C46 120.0 .
C42 C41 P2 124.5(5) .
C46 C41 P2 115.4(6) .
C41 C42 C43 120.0 .
C41 C42 H42 120.0 .
C43 C42 H42 120.0 .
C44 C43 C42 120.0 .
C44 C43 H43 120.0 .
C42 C43 H43 120.0 .
C43 C44 C45 120.0 .
C43 C44 H44 120.0 .
C45 C44 H44 120.0 .
C46 C45 C44 120.0 .
C46 C45 H45 120.0 .
C44 C45 H45 120.0 .
C45 C46 C41 120.0 .
C45 C46 H46 120.0 .
C41 C46 H46 120.0 .
C52 C51 C56 120.0 .
C52 C51 P2 119.8(5) .
C56 C51 P2 120.0(5) .
C51 C52 C53 120.0 .
C51 C52 H52 120.0 .
C53 C52 H52 120.0 .
C52 C53 C54 120.0 .
C52 C53 H53 120.0 .
C54 C53 H53 120.0 .
C53 C54 C55 120.0 .
C53 C54 H54 120.0 .
C55 C54 H54 120.0 .
C56 C55 C54 120.0 .
C56 C55 H55 120.0 .
C54 C55 H55 120.0 .
C55 C56 C51 120.0 .
C55 C56 H56 120.0 .
C51 C56 H56 120.0 .
C66A N61A C62A 116(2) .
C66A N61A Au2 116.4(19) .
C62A N61A Au2 124.9(19) .
N61A C62A C63A 122(3) .
N61A C62A H62A 119.0 .
C63A C62A H62A 119.1 .
C62A C63A C64A 121(3) .
C62A C63A H63A 119.3 .
C64A C63A H63A 119.4 .
C65A C64A C63A 119(2) .
C65A C64A C67A 118(3) .
C63A C64A C67A 123(3) .
C64A C65A C66A 114(3) .
C64A C65A H65A 123.1 .
C66A C65A H65A 123.1 .
N61A C66A C65A 127(3) .
N61A C66A H66A 116.6 .
C65A C66A H66A 116.6 .
C77A C67A C64A 133(3) 2_374
C77A C67A H67A 113.5 2_374
C64A C67A H67A 113.6 .
C66B N61B C62B 116(2) .
C66B N61B Au2 121(2) .
C62B N61B Au2 122.1(19) .
N61B C62B C63B 121(3) .
N61B C62B H62B 119.7 .
C63B C62B H62B 119.7 .
C62B C63B C64B 123(3) .
C62B C63B H63B 118.7 .
C64B C63B H63B 118.7 .
C65B C64B C63B 119(2) .
C65B C64B C67B 115(3) .
C63B C64B C67B 126(3) .
C64B C65B C66B 114(3) .
C64B C65B H65B 122.9 .
C66B C65B H65B 123.0 .
N61B C66B C65B 127(3) .
N61B C66B H66B 116.7 .
C65B C66B H66B 116.6 .
C77B C67B C64B 122(3) 2_374
C77B C67B H67B 119.1 2_374
C64B C67B H67B 119.1 .
C72A N71A C76A 116(2) .
C72A N71A Au1 129(2) .
C76A N71A Au1 113.4(17) .
N71A C72A C73A 129(3) .
N71A C72A H72A 115.6 .
C73A C72A H72A 115.6 .
C74A C73A C72A 114(2) .
C74A C73A H73A 122.8 .
C72A C73A H73A 122.9 .
C73A C74A C75A 119(2) .
C73A C74A C77A 124(3) .
C75A C74A C77A 117(3) .
C76A C75A C74A 117(3) .
C76A C75A H75A 121.6 .
C74A C75A H75A 121.6 .
N71A C76A C75A 124(3) .
N71A C76A H76A 118.1 .
C75A C76A H76A 118.0 .
C67A C77A C74A 130(3) 2_375
C67A C77A H77A 114.9 2_375
C74A C77A H77A 114.9 .
C72B N71B C76B 116(2) .
C72B N71B Au1 124(2) .
C76B N71B Au1 119.5(18) .
N71B C72B C73B 128(3) .
N71B C72B H72B 115.8 .
C73B C72B H72B 115.8 .
C74B C73B C72B 115(3) .
C74B C73B H73B 122.5 .
C72B C73B H73B 122.5 .
C73B C74B C75B 119.2(19) .
C73B C74B C77B 124(3) .
C75B C74B C77B 117(3) .
C76B C75B C74B 117(3) .
C76B C75B H75B 121.4 .
C74B C75B H75B 121.4 .
N71B C76B C75B 124(3) .
N71B C76B H76B 118.0 .
C75B C76B H76B 118.0 .
C67B C77B C74B 127(3) 2_375
C67B C77B H77B 116.5 2_375
C74B C77B H77B 116.5 .
O101 C103 O102 119(3) .
O101 C103 C104 115.7(19) .
O102 C103 C104 124(2) .
F107 C104 F105 105.0(19) .
F107 C104 F106 97.5(17) .
F105 C104 F106 107(2) .
F107 C104 C103 114.4(19) .
F105 C104 C103 116.0(17) .
F106 C104 C103 114.5(18) .
O202 C203 O201 122(2) .
O202 C203 C204 125(2) .
O201 C203 C204 107.9(19) .
F207 C204 F205 103(2) .
F207 C204 C203 117(2) .
F205 C204 C203 114.6(17) .
F207 C204 F206 100.8(16) .
F205 C204 F206 107(2) .
C203 C204 F206 112.7(17) .
C302 C301 H30A 109.6 .
C302 C301 H30B 109.4 .
H30A C301 H30B 109.5 .
C302 C301 H30C 109.5 .
H30A C301 H30C 109.5 .
H30B C301 H30C 109.5 .
O304 C302 C301 113(3) .
O304 C302 C303 127(3) .
C301 C302 C303 120(3) .
C302 C303 H30D 109.6 .
C302 C303 H30E 109.4 .
H30D C303 H30E 109.5 .
C302 C303 H30F 109.4 .
H30D C303 H30F 109.5 .
H30E C303 H30F 109.5 .
C402 C401 H40A 109.5 .
C402 C401 H40B 109.5 .
H40A C401 H40B 109.5 .
C402 C401 H40C 109.5 .
H40A C401 H40C 109.5 .
H40B C401 H40C 109.5 .
O404 C402 C401 122(3) .
O404 C402 C403 117.5(18) .
C401 C402 C403 120(3) .
C402 C403 H40D 109.5 .
C402 C403 H40E 109.5 .
H40D C403 H40E 109.5 .
C402 C403 H40F 109.5 .
H40D C403 H40F 109.5 .
H40E C403 H40F 109.5 .
H10A O10 H10B 103(10) .

loop_
_geom_bond_atom_site_label_1
_geom_bond_atom_site_label_2
_geom_bond_distance
_geom_bond_site_symmetry_2
Au1 N71A 2.070(19) .
Au1 N71B 2.11(2) .
Au1 P1 2.237(3) .
P1 C2 1.802(13) .
P1 C21 1.809(8) .
P1 C31 1.824(7) .
C1 C10 1.390(17) .
C1 C2 1.406(17) .
C1 C11 1.522(18) .
Au2 N61B 2.00(2) .
Au2 N61A 2.12(2) .
Au2 P2 2.248(4) .
P2 C51 1.802(7) .
P2 C12 1.818(16) .
P2 C41 1.844(9) .
C2 C3 1.419(18) .
C3 C4 1.342(19) .
C3 H3 0.9500 .
C4 C5 1.37(2) .
C4 H4 0.9500 .
C5 C6 1.43(2) .
C5 C10 1.45(2) .
C6 C7 1.36(2) .
C6 H6 0.9500 .
C7 C8 1.40(2) .
C7 H7 0.9500 .
C8 C9 1.39(2) .
C8 H8 0.9500 .
C9 C10 1.421(19) .
C9 H9 0.9500 .
C11 C12 1.33(2) .
C11 C20 1.448(19) .
C12 C13 1.446(17) .
C13 C14 1.42(2) .
C13 H13 0.9500 .
C14 C15 1.36(2) .
C14 H14 0.9500 .
C15 C20 1.427(19) .
C15 C16 1.44(2) .
C16 C17 1.35(3) .
C16 H16 0.9500 .
C17 C18 1.42(2) .
C17 H17 0.9500 .
C18 C19 1.37(2) .
C18 H18 0.9500 .
C19 C20 1.43(2) .
C19 H19 0.9500 .
C21 C22 1.3900 .
C21 C26 1.3900 .
C22 C23 1.3900 .
C22 H22 0.9500 .
C23 C24 1.3900 .
C23 H23 0.9500 .
C24 C25 1.3900 .
C24 H24 0.9500 .
C25 C26 1.3900 .
C25 H25 0.9500 .
C26 H26 0.9500 .
C31 C32 1.3900 .
C31 C36 1.3900 .
C32 C33 1.3900 .
C32 H32 0.9500 .
C33 C34 1.3900 .
C33 H33 0.9500 .
C34 C35 1.3900 .
C34 H34 0.9500 .
C35 C36 1.3900 .
C35 H35 0.9500 .
C36 H36 0.9500 .
C41 C42 1.3900 .
C41 C46 1.3900 .
C42 C43 1.3900 .
C42 H42 0.9500 .
C43 C44 1.3900 .
C43 H43 0.9500 .
C44 C45 1.3900 .
C44 H44 0.9500 .
C45 C46 1.3900 .
C45 H45 0.9500 .
C46 H46 0.9500 .
C51 C52 1.3900 .
C51 C56 1.3900 .
C52 C53 1.3900 .
C52 H52 0.9500 .
C53 C54 1.3900 .
C53 H53 0.9500 .
C54 C55 1.3900 .
C54 H54 0.9500 .
C55 C56 1.3900 .
C55 H55 0.9500 .
C56 H56 0.9500 .
N61A C66A 1.33(3) .
N61A C62A 1.33(3) .
C62A C63A 1.37(3) .
C62A H62A 0.9500 .
C63A C64A 1.40(4) .
C63A H63A 0.9500 .
C64A C65A 1.36(4) .
C64A C67A 1.47(3) .
C65A C66A 1.44(3) .
C65A H65A 0.9500 .
C66A H66A 0.9500 .
C67A C77A 1.24(4) 2_374
C67A H67A 0.9500 .
N61B C66B 1.33(3) .
N61B C62B 1.33(3) .
C62B C63B 1.37(3) .
C62B H62B 0.9500 .
C63B C64B 1.39(4) .
C63B H63B 0.9500 .
C64B C65B 1.36(4) .
C64B C67B 1.46(3) .
C65B C66B 1.44(3) .
C65B H65B 0.9500 .
C66B H66B 0.9500 .
C67B C77B 1.33(4) 2_374
C67B H67B 0.9500 .
N71A C72A 1.23(3) .
N71A C76A 1.30(3) .
C72A C73A 1.40(3) .
C72A H72A 0.9500 .
C73A C74A 1.36(4) .
C73A H73A 0.9500 .
C74A C75A 1.40(4) .
C74A C77A 1.47(3) .
C75A C76A 1.39(3) .
C75A H75A 0.9500 .
C76A H76A 0.9500 .
C77A C67A 1.24(4) 2_375
C77A H77A 0.9500 .
N71B C72B 1.23(3) .
N71B C76B 1.31(3) .
C72B C73B 1.41(3) .
C72B H72B 0.9500 .
C73B C74B 1.36(4) .
C73B H73B 0.9500 .
C74B C75B 1.39(4) .
C74B C77B 1.49(3) .
C75B C76B 1.38(3) .
C75B H75B 0.9500 .
C76B H76B 0.9500 .
C77B C67B 1.33(4) 2_375
C77B H77B 0.9500 .
O101 C103 1.231(17) .
O102 C103 1.249(18) .
C103 C104 1.36(3) .
C104 F107 1.333(15) .
C104 F105 1.340(15) .
C104 F106 1.344(15) .
O201 C203 1.278(18) .
O202 C203 1.247(17) .
C203 C204 1.36(3) .
C204 F207 1.324(15) .
C204 F205 1.329(16) .
C204 F206 1.359(15) .
C301 C302 1.50(2) .
C301 H30A 0.9800 .
C301 H30B 0.9800 .
C301 H30C 0.9800 .
C302 O304 1.21(3) .
C302 C303 1.51(2) .
C303 H30D 0.9800 .
C303 H30E 0.9800 .
C303 H30F 0.9800 .
C401 C402 1.495(19) .
C401 H40A 0.9800 .
C401 H40B 0.9800 .
C401 H40C 0.9800 .
C402 O404 1.15(3) .
C402 C403 1.51(2) .
C403 H40D 0.9800 .
C403 H40E 0.9800 .
C403 H40F 0.9800 .
O10 H10A 1.0(2) .
O10 H10B 1.1(2) .

loop_
_geom_torsion_atom_site_label_1
_geom_torsion_atom_site_label_2
_geom_torsion_atom_site_label_3
_geom_torsion_atom_site_label_4
_geom_torsion
_geom_torsion_site_symmetry_4
N71A Au1 P1 C2 125(7) .
N71B Au1 P1 C2 -134(5) .
N71A Au1 P1 C21 3(7) .
N71B Au1 P1 C21 103(5) .
N71A Au1 P1 C31 -110(8) .
N71B Au1 P1 C31 -9(5) .
N61B Au2 P2 C51 109(5) .
N61A Au2 P2 C51 30(7) .
N61B Au2 P2 C12 -126(5) .
N61A Au2 P2 C12 155(7) .
N61B Au2 P2 C41 -8(5) .
N61A Au2 P2 C41 -87(7) .
C10 C1 C2 C3 5(2) .
C11 C1 C2 C3 -177.1(13) .
C10 C1 C2 P1 -176.8(11) .
C11 C1 C2 P1 2(2) .
C21 P1 C2 C1 115.4(12) .
C31 P1 C2 C1 -133.6(12) .
Au1 P1 C2 C1 -8.1(15) .
C21 P1 C2 C3 -65.9(12) .
C31 P1 C2 C3 45.1(13) .
Au1 P1 C2 C3 170.6(9) .
C1 C2 C3 C4 -1(2) .
P1 C2 C3 C4 180.0(12) .
C2 C3 C4 C5 0(2) .
C3 C4 C5 C6 179.7(16) .
C3 C4 C5 C10 -2(2) .
C4 C5 C6 C7 174.1(17) .
C10 C5 C6 C7 -4(2) .
C5 C6 C7 C8 0(3) .
C6 C7 C8 C9 4(3) .
C7 C8 C9 C10 -3(3) .
C2 C1 C10 C9 172.1(14) .
C11 C1 C10 C9 -6(2) .
C2 C1 C10 C5 -7(2) .
C11 C1 C10 C5 175.0(13) .
C8 C9 C10 C1 179.4(15) .
C8 C9 C10 C5 -2(2) .
C4 C5 C10 C1 5(2) .
C6 C5 C10 C1 -176.2(14) .
C4 C5 C10 C9 -173.4(14) .
C6 C5 C10 C9 5(2) .
C10 C1 C11 C12 -84.2(16) .
C2 C1 C11 C12 97.4(17) .
C10 C1 C11 C20 93.7(15) .
C2 C1 C11 C20 -84.6(15) .
C20 C11 C12 C13 -0.9(19) .
C1 C11 C12 C13 177.0(11) .
C20 C11 C12 P2 -174.5(9) .
C1 C11 C12 P2 3.4(17) .
C51 P2 C12 C11 87.3(11) .
C41 P2 C12 C11 -159.5(10) .
Au2 P2 C12 C11 -40.4(13) .
C51 P2 C12 C13 -86.8(10) .
C41 P2 C12 C13 26.5(10) .
Au2 P2 C12 C13 145.6(8) .
C11 C12 C13 C14 2.1(19) .
P2 C12 C13 C14 176.3(11) .
C12 C13 C14 C15 -3(2) .
C13 C14 C15 C20 2(2) .
C13 C14 C15 C16 -178.7(14) .
C14 C15 C16 C17 177.5(15) .
C20 C15 C16 C17 -3(2) .
C15 C16 C17 C18 1(2) .
C16 C17 C18 C19 1(2) .
C17 C18 C19 C20 0(2) .
C14 C15 C20 C19 -176.8(13) .
C16 C15 C20 C19 3.6(18) .
C14 C15 C20 C11 -0.3(19) .
C16 C15 C20 C11 -179.9(12) .
C18 C19 C20 C15 -2.4(19) .
C18 C19 C20 C11 -178.6(13) .
C12 C11 C20 C15 -0.1(18) .
C1 C11 C20 C15 -178.1(10) .
C12 C11 C20 C19 176.2(12) .
C1 C11 C20 C19 -1.9(17) .
C2 P1 C21 C22 -10.6(8) .
C31 P1 C21 C22 -124.3(6) .
Au1 P1 C21 C22 118.8(6) .
C2 P1 C21 C26 168.4(6) .
C31 P1 C21 C26 54.7(6) .
Au1 P1 C21 C26 -62.2(6) .
C26 C21 C22 C23 0.0 .
P1 C21 C22 C23 179.0(7) .
C21 C22 C23 C24 0.0 .
C22 C23 C24 C25 0.0 .
C23 C24 C25 C26 0.0 .
C24 C25 C26 C21 0.0 .
C22 C21 C26 C25 0.0 .
P1 C21 C26 C25 -179.1(7) .
C2 P1 C31 C32 99.4(7) .
C21 P1 C31 C32 -147.3(6) .
Au1 P1 C31 C32 -31.1(6) .
C2 P1 C31 C36 -81.0(7) .
C21 P1 C31 C36 32.2(7) .
Au1 P1 C31 C36 148.5(5) .
C36 C31 C32 C33 0.0 .
P1 C31 C32 C33 179.6(7) .
C31 C32 C33 C34 0.0 .
C32 C33 C34 C35 0.0 .
C33 C34 C35 C36 0.0 .
C34 C35 C36 C31 0.0 .
C32 C31 C36 C35 0.0 .
P1 C31 C36 C35 -179.6(8) .
C51 P2 C41 C42 3.0(8) .
C12 P2 C41 C42 -110.0(8) .
Au2 P2 C41 C42 123.1(6) .
C51 P2 C41 C46 179.3(6) .
C12 P2 C41 C46 66.3(7) .
Au2 P2 C41 C46 -60.7(7) .
C46 C41 C42 C43 0.0 .
P2 C41 C42 C43 176.1(9) .
C41 C42 C43 C44 0.0 .
C42 C43 C44 C45 0.0 .
C43 C44 C45 C46 0.0 .
C44 C45 C46 C41 0.0 .
C42 C41 C46 C45 0.0 .
P2 C41 C46 C45 -176.4(8) .
C12 P2 C51 C52 52.5(8) .
C41 P2 C51 C52 -58.9(7) .
Au2 P2 C51 C52 -175.8(5) .
C12 P2 C51 C56 -131.6(7) .
C41 P2 C51 C56 117.0(7) .
Au2 P2 C51 C56 0.1(7) .
C56 C51 C52 C53 0.0 .
P2 C51 C52 C53 175.9(8) .
C51 C52 C53 C54 0.0 .
C52 C53 C54 C55 0.0 .
C53 C54 C55 C56 0.0 .
C54 C55 C56 C51 0.0 .
C52 C51 C56 C55 0.0 .
P2 C51 C56 C55 -175.9(8) .
N61B Au2 N61A C66A -27(7) .
P2 Au2 N61A C66A 79(8) .
N61B Au2 N61A C62A 133(9) .
P2 Au2 N61A C62A -121(6) .
C66A N61A C62A C63A -4(6) .
Au2 N61A C62A C63A -164(3) .
N61A C62A C63A C64A 4(6) .
C62A C63A C64A C65A -8(5) .
C62A C63A C64A C67A 174(4) .
C63A C64A C65A C66A 11(5) .
C67A C64A C65A C66A -171(3) .
C62A N61A C66A C65A 8(6) .
Au2 N61A C66A C65A 170(3) .
C64A C65A C66A N61A -12(6) .
C65A C64A C67A C77A 2(5) 2_374
C63A C64A C67A C77A 179(3) 2_374
N61A Au2 N61B C66B 135(10) .
P2 Au2 N61B C66B -16(8) .
N61A Au2 N61B C62B -32(6) .
P2 Au2 N61B C62B 176(4) .
C66B N61B C62B C63B 12(6) .
Au2 N61B C62B C63B 180(3) .
N61B C62B C63B C64B -3(7) .
C62B C63B C64B C65B -3(6) .
C62B C63B C64B C67B 173(4) .
C63B C64B C65B C66B 1(6) .
C67B C64B C65B C66B -176(3) .
C62B N61B C66B C65B -15(7) .
Au2 N61B C66B C65B 177(4) .
C64B C65B C66B N61B 9(7) .
C65B C64B C67B C77B 151(4) 2_374
C63B C64B C67B C77B -26(6) 2_374
N71B Au1 N71A C72A -172(10) .
P1 Au1 N71A C72A -39(10) .
N71B Au1 N71A C76A -5(6) .
P1 Au1 N71A C76A 128(7) .
C76A N71A C72A C73A 12(5) .
Au1 N71A C72A C73A 178(3) .
N71A C72A C73A C74A -12(6) .
C72A C73A C74A C75A 7(5) .
C72A C73A C74A C77A -168(3) .
C73A C74A C75A C76A -3(5) .
C77A C74A C75A C76A 172(3) .
C72A N71A C76A C75A -7(5) .
Au1 N71A C76A C75A -176(3) .
C74A C75A C76A N71A 3(5) .
C73A C74A C77A C67A 179(4) 2_375
C75A C74A C77A C67A 4(5) 2_375
N71A Au1 N71B C72B 9(6) .
P1 Au1 N71B C72B -138(5) .
N71A Au1 N71B C76B -175(9) .
P1 Au1 N71B C76B 37(7) .
C76B N71B C72B C73B 1(6) .
Au1 N71B C72B C73B 176(3) .
N71B C72B C73B C74B -3(6) .
C72B C73B C74B C75B 4(4) .
C72B C73B C74B C77B -178(3) .
C73B C74B C75B C76B -3(4) .
C77B C74B C75B C76B 178(3) .
C72B N71B C76B C75B 0(5) .
Au1 N71B C76B C75B -176(3) .
C74B C75B C76B N71B 1(5) .
C73B C74B C77B C67B 21(5) 2_375
C75B C74B C77B C67B -161(3) 2_375
O101 C103 C104 F107 161(2) .
O102 C103 C104 F107 -3(4) .
O101 C103 C104 F105 39(3) .
O102 C103 C104 F105 -126(3) .
O101 C103 C104 F106 -87(3) .
O102 C103 C104 F106 108(3) .
O202 C203 C204 F207 83(3) .
O201 C203 C204 F207 -70(3) .
O202 C203 C204 F205 -156(3) .
O201 C203 C204 F205 50(3) .
O202 C203 C204 F206 -33(4) .
O201 C203 C204 F206 174(2) .
